data_4338163
loop_
_publ_author_name
'Brogden, David W.'
'Turov, Yevgeniya'
'Nippe, Michael'
'Li Manni, Giovanni'
'Hillard, Elizabeth A.'
'Cl\'erac, Rodolphe'
'Gagliardi, Laura'
'Berry, John F.'

_publ_section_title
;
 Oxidative stretching of metal-metal bonds to their limits.
;
_journal_issue 9
_journal_name_full 'Inorganic chemistry'
_journal_page_first 4777
_journal_page_last 4790
_journal_paper_doi 10.1021/ic5007204
_journal_volume 53
_journal_year 2014
_chemical_formula_moiety 'C40 H32 Mo N12 W, 2(C F3 O3 S)'
_chemical_formula_sum 'C42 H32 F6 Mo N12 O6 S2 W'
_chemical_formula_weight 1258.71
_chemical_name_common MoW(dpa)4(OTf)2
_space_group_IT_number 15
_symmetry_cell_setting monoclinic
_symmetry_space_group_name_Hall '-C 2yc'
_symmetry_space_group_name_H-M 'C 1 2/c 1'
_atom_sites_solution_hydrogens geom
_atom_sites_solution_primary direct
_atom_sites_solution_secondary difmap
_cell_angle_alpha 90.00
_cell_angle_beta 120.937(3)
_cell_angle_gamma 90.00
_cell_formula_units_Z 4
_cell_length_a 21.7812(9)
_cell_length_b 12.7699(5)
_cell_length_c 17.7974(7)
_cell_measurement_reflns_used 8948
_cell_measurement_temperature 100(2)
_cell_measurement_theta_max 67.3624
_cell_measurement_theta_min 4.1935
_cell_volume 4246.0(3)
_computing_structure_refinement 'SHELXL-97 (Sheldrick, 2008)'
_computing_structure_solution 'SHELXS-97 (Sheldrick, 2008)'
_diffrn_ambient_temperature 100(2)
_diffrn_measured_fraction_theta_full 0.985
_diffrn_measured_fraction_theta_max 0.979
_diffrn_measurement_device_type 'Bruker SMART APEX2 area detector'
_diffrn_measurement_method '0.60\% \w and 0.6\% \f scans'
_diffrn_radiation_monochromator 'mirror optics'
_diffrn_radiation_source 'micro-focus sealed tube'
_diffrn_radiation_type CuK\a
_diffrn_radiation_wavelength 1.54178
_diffrn_reflns_av_R_equivalents 0.0775
_diffrn_reflns_av_sigmaI/netI 0.0403
_diffrn_reflns_limit_h_max 26
_diffrn_reflns_limit_h_min -25
_diffrn_reflns_limit_k_max 15
_diffrn_reflns_limit_k_min -15
_diffrn_reflns_limit_l_max 21
_diffrn_reflns_limit_l_min -18
_diffrn_reflns_number 30125
_diffrn_reflns_theta_full 67.00
_diffrn_reflns_theta_max 67.65
_diffrn_reflns_theta_min 4.19
_exptl_absorpt_coefficient_mu 9.093
_exptl_absorpt_correction_T_max 0.7721
_exptl_absorpt_correction_T_min 0.4034
_exptl_absorpt_correction_type analytical
_exptl_absorpt_process_details
;
SADABS  (Bruker-AXS, 2007)
;
_exptl_crystal_colour black
_exptl_crystal_density_diffrn 1.969
_exptl_crystal_density_method 'not measured'
_exptl_crystal_description plate
_exptl_crystal_F_000 2472
_exptl_crystal_size_max 0.12
_exptl_crystal_size_mid 0.06
_exptl_crystal_size_min 0.03
_refine_diff_density_max 1.020
_refine_diff_density_min -0.539
_refine_diff_density_rms 0.117
_refine_ls_extinction_method none
_refine_ls_goodness_of_fit_ref 1.023
_refine_ls_hydrogen_treatment undef
_refine_ls_matrix_type full
_refine_ls_number_parameters 318
_refine_ls_number_reflns 3762
_refine_ls_number_restraints 0
_refine_ls_restrained_S_all 1.023
_refine_ls_R_factor_all 0.0461
_refine_ls_R_factor_gt 0.0313
_refine_ls_shift/su_max 0.001
_refine_ls_shift/su_mean 0.000
_refine_ls_structure_factor_coef Fsqd
_refine_ls_weighting_details 'calc w=1/[\s^2^(Fo^2^)+(0.0370P)^2^+18.3487P] where P=(Fo^2^+2Fc^2^)/3'
_refine_ls_weighting_scheme calc
_refine_ls_wR_factor_gt 0.0711
_refine_ls_wR_factor_ref 0.0773
_reflns_number_gt 3027
_reflns_number_total 3762
_reflns_threshold_expression >2sigma(I)
_cod_data_source_file ic5007204_si_001.cif
_cod_data_source_block berry260
_cod_depositor_comments 'Adding full bibliography for 4338161--4338168.cif.'
_cod_original_sg_symbol_H-M C2/c
_cod_database_code 4338163

loop_
_symmetry_equiv_pos_as_xyz
'x, y, z'
'-x, y, -z+1/2'
'x+1/2, y+1/2, z'
'-x+1/2, y+1/2, -z+1/2'
'-x, -y, -z'
'x, -y, z-1/2'
'-x+1/2, -y+1/2, -z'
'x+1/2, -y+1/2, z-1/2'

loop_
_atom_site_label
_atom_site_type_symbol
_atom_site_fract_x
_atom_site_fract_y
_atom_site_fract_z
_atom_site_U_iso_or_equiv
_atom_site_adp_type
_atom_site_occupancy
_atom_site_symmetry_multiplicity
_atom_site_calc_flag
_atom_site_refinement_flags
_atom_site_disorder_group
W1 W 0.5000 1.08004(3) 0.2500 0.01305(14) Uani 0.487(2) 2 d SP 1
W1A W 0.5000 0.86581(3) 0.2500 0.01367(14) Uani 0.513(2) 2 d SP 2
Mo1 Mo 0.5000 0.86581(3) 0.2500 0.01367(14) Uani 0.487(2) 2 d SP 1
Mo1A Mo 0.5000 1.08004(3) 0.2500 0.01305(14) Uani 0.513(2) 2 d SP 2
S1 S 0.34452(7) 0.45681(9) 0.21666(8) 0.0208(3) Uani 1 1 d . .
F1 F 0.36717(18) 0.4699(3) 0.3763(2) 0.0420(8) Uani 1 1 d . .
F2 F 0.26084(17) 0.5104(3) 0.2765(2) 0.0426(9) Uani 1 1 d . .
F3 F 0.34750(19) 0.6179(2) 0.3107(2) 0.0367(8) Uani 1 1 d . .
O1 O 0.3110(2) 0.3559(3) 0.2019(3) 0.0341(9) Uani 1 1 d . .
O2 O 0.4210(2) 0.4544(3) 0.2600(3) 0.0412(11) Uani 1 1 d . .
O3 O 0.3094(2) 0.5271(3) 0.1436(2) 0.0317(9) Uani 1 1 d . .
N1 N 0.4418(2) 1.0803(3) 0.3169(2) 0.0135(8) Uani 1 1 d . .
N2 N 0.4763(2) 0.9089(3) 0.3493(2) 0.0116(8) Uani 1 1 d . .
N3 N 0.5008(2) 0.7462(3) 0.3384(2) 0.0138(8) Uani 1 1 d . .
N4 N 0.38690(19) 0.8628(3) 0.1632(2) 0.0123(8) Uani 1 1 d . .
N5 N 0.40016(19) 1.0339(3) 0.1368(2) 0.0113(7) Uani 1 1 d . .
N6 N 0.4324(2) 1.1978(3) 0.1520(2) 0.0127(8) Uani 1 1 d . .
C1 C 0.4018(2) 1.1642(3) 0.3139(3) 0.0143(9) Uani 1 1 d . .
H1 H 0.4020 1.2253 0.2835 0.017 Uiso 1 1 calc R .
C2 C 0.3616(3) 1.1645(4) 0.3525(3) 0.0189(10) Uani 1 1 d . .
H2 H 0.3342 1.2241 0.3490 0.023 Uiso 1 1 calc R .
C3 C 0.3621(3) 1.0739(4) 0.3978(3) 0.0173(10) Uani 1 1 d . .
H3 H 0.3350 1.0720 0.4259 0.021 Uiso 1 1 calc R .
C4 C 0.4012(2) 0.9891(4) 0.4013(3) 0.0165(10) Uani 1 1 d . .
H4 H 0.4020 0.9283 0.4326 0.020 Uiso 1 1 calc R .
C5 C 0.4407(2) 0.9911(3) 0.3583(3) 0.0130(9) Uani 1 1 d . .
C6 C 0.4875(2) 0.8121(3) 0.3887(3) 0.0143(9) Uani 1 1 d . .
C7 C 0.4926(2) 0.7784(4) 0.4655(3) 0.0169(10) Uani 1 1 d . .
H7 H 0.4837 0.8245 0.5007 0.020 Uiso 1 1 calc R .
C8 C 0.5113(2) 0.6742(4) 0.4893(3) 0.0161(10) Uani 1 1 d . .
H8 H 0.5152 0.6483 0.5417 0.019 Uiso 1 1 calc R .
C9 C 0.5242(2) 0.6077(4) 0.4369(3) 0.0172(10) Uani 1 1 d . .
H9 H 0.5363 0.5364 0.4527 0.021 Uiso 1 1 calc R .
C10 C 0.5192(2) 0.6465(3) 0.3620(3) 0.0162(10) Uani 1 1 d . .
H10 H 0.5290 0.6021 0.3266 0.019 Uiso 1 1 calc R .
C11 C 0.3455(3) 0.7783(4) 0.1538(3) 0.0167(10) Uani 1 1 d . .
H11 H 0.3685 0.7162 0.1850 0.020 Uiso 1 1 calc R .
C12 C 0.2733(3) 0.7781(4) 0.1025(3) 0.0195(10) Uani 1 1 d . .
H12 H 0.2465 0.7172 0.0976 0.023 Uiso 1 1 calc R .
C13 C 0.2391(3) 0.8691(4) 0.0567(3) 0.0211(11) Uani 1 1 d . .
H13 H 0.1884 0.8710 0.0203 0.025 Uiso 1 1 calc R .
C14 C 0.2792(2) 0.9560(4) 0.0646(3) 0.0170(10) Uani 1 1 d . .
H14 H 0.2564 1.0183 0.0336 0.020 Uiso 1 1 calc R .
C15 C 0.3541(2) 0.9520(3) 0.1189(3) 0.0144(10) Uani 1 1 d . .
C16 C 0.3815(2) 1.1293(3) 0.0941(3) 0.0132(9) Uani 1 1 d . .
C17 C 0.3297(2) 1.1593(4) 0.0097(3) 0.0161(10) Uani 1 1 d . .
H17 H 0.2962 1.1103 -0.0309 0.019 Uiso 1 1 calc R .
C18 C 0.3286(3) 1.2630(4) -0.0128(3) 0.0197(11) Uani 1 1 d . .
H18 H 0.2933 1.2866 -0.0695 0.024 Uiso 1 1 calc R .
C19 C 0.3787(3) 1.3330(4) 0.0466(3) 0.0180(10) Uani 1 1 d . .
H19 H 0.3770 1.4046 0.0312 0.022 Uiso 1 1 calc R .
C20 C 0.4307(3) 1.2985(4) 0.1280(3) 0.0179(10) Uani 1 1 d . .
H20 H 0.4660 1.3461 0.1679 0.021 Uiso 1 1 calc R .
C21 C 0.3292(3) 0.5169(4) 0.2989(3) 0.0257(11) Uani 1 1 d . .

loop_
_atom_site_aniso_label
_atom_site_aniso_U_11
_atom_site_aniso_U_22
_atom_site_aniso_U_33
_atom_site_aniso_U_23
_atom_site_aniso_U_13
_atom_site_aniso_U_12
W1 0.0156(2) 0.0123(2) 0.0122(2) 0.000 0.00777(18) 0.000
W1A 0.0166(2) 0.0123(2) 0.0132(2) 0.000 0.00851(18) 0.000
Mo1 0.0166(2) 0.0123(2) 0.0132(2) 0.000 0.00851(18) 0.000
Mo1A 0.0156(2) 0.0123(2) 0.0122(2) 0.000 0.00777(18) 0.000
S1 0.0217(6) 0.0163(6) 0.0216(7) -0.0004(5) 0.0091(5) 0.0016(5)
F1 0.0365(18) 0.061(2) 0.0202(18) 0.0144(16) 0.0085(15) 0.0154(18)
F2 0.0248(17) 0.074(3) 0.0304(19) 0.0122(16) 0.0156(15) 0.0112(16)
F3 0.049(2) 0.0295(18) 0.035(2) -0.0063(14) 0.0243(17) 0.0084(15)
O1 0.036(2) 0.0184(19) 0.032(2) 0.0013(16) 0.0066(19) -0.0029(16)
O2 0.026(2) 0.048(3) 0.044(3) -0.026(2) 0.014(2) -0.0011(18)
O3 0.054(2) 0.0201(18) 0.028(2) 0.0042(16) 0.026(2) 0.0072(19)
N1 0.0161(19) 0.0151(19) 0.012(2) 0.0017(15) 0.0092(17) 0.0010(16)
N2 0.0160(19) 0.0080(18) 0.013(2) 0.0001(14) 0.0094(17) 0.0011(15)
N3 0.015(2) 0.0140(19) 0.011(2) 0.0000(15) 0.0057(17) -0.0013(15)
N4 0.0108(18) 0.0120(19) 0.013(2) -0.0012(14) 0.0051(16) -0.0016(15)
N5 0.0143(18) 0.0089(18) 0.0083(19) -0.0002(15) 0.0042(16) -0.0017(15)
N6 0.0136(19) 0.0136(19) 0.013(2) 0.0015(15) 0.0087(17) 0.0028(15)
C1 0.019(2) 0.012(2) 0.013(3) 0.0012(18) 0.008(2) 0.0004(18)
C2 0.020(2) 0.015(2) 0.024(3) -0.001(2) 0.013(2) 0.0013(19)
C3 0.019(2) 0.019(2) 0.021(3) 0.001(2) 0.016(2) 0.001(2)
C4 0.021(2) 0.013(2) 0.020(3) 0.0029(18) 0.014(2) 0.0003(19)
C5 0.014(2) 0.012(2) 0.010(2) -0.0008(17) 0.0046(19) 0.0015(17)
C6 0.014(2) 0.010(2) 0.018(3) -0.0018(17) 0.007(2) -0.0004(17)
C7 0.016(2) 0.017(2) 0.019(3) 0.0012(19) 0.010(2) 0.0003(19)
C8 0.016(2) 0.018(2) 0.014(3) 0.0048(18) 0.007(2) 0.0007(19)
C9 0.017(2) 0.015(2) 0.017(3) 0.0042(18) 0.007(2) 0.0025(18)
C10 0.016(2) 0.012(2) 0.017(3) -0.0040(18) 0.006(2) -0.0001(18)
C11 0.022(3) 0.013(2) 0.019(3) -0.0013(18) 0.014(2) -0.0007(19)
C12 0.021(3) 0.018(2) 0.024(3) -0.002(2) 0.015(2) -0.006(2)
C13 0.017(2) 0.020(3) 0.023(3) -0.005(2) 0.008(2) -0.002(2)
C14 0.017(2) 0.013(2) 0.020(3) -0.0005(18) 0.010(2) 0.0011(18)
C15 0.018(2) 0.015(2) 0.012(2) -0.0028(17) 0.009(2) -0.0005(18)
C16 0.019(2) 0.011(2) 0.017(3) -0.0021(17) 0.014(2) 0.0000(18)
C17 0.015(2) 0.018(2) 0.015(3) -0.0028(19) 0.008(2) 0.0000(19)
C18 0.020(3) 0.024(3) 0.019(3) 0.006(2) 0.012(2) 0.006(2)
C19 0.021(2) 0.015(2) 0.024(3) 0.0095(19) 0.015(2) 0.0061(19)
C20 0.020(2) 0.019(2) 0.022(3) -0.003(2) 0.016(2) -0.001(2)
C21 0.029(3) 0.030(3) 0.019(3) 0.007(2) 0.013(2) 0.006(2)

loop_
_atom_type_symbol
_atom_type_description
_atom_type_scat_dispersion_real
_atom_type_scat_dispersion_imag
_atom_type_scat_source
C C 0.0181 0.0091 'International Tables Vol C Tables 4.2.6.8 and 6.1.1.4'
H H 0.0000 0.0000 'International Tables Vol C Tables 4.2.6.8 and 6.1.1.4'
F F 0.0727 0.0534 'International Tables Vol C Tables 4.2.6.8 and 6.1.1.4'
Mo Mo -0.0483 2.7339 'International Tables Vol C Tables 4.2.6.8 and 6.1.1.4'
N N 0.0311 0.0180 'International Tables Vol C Tables 4.2.6.8 and 6.1.1.4'
O O 0.0492 0.0322 'International Tables Vol C Tables 4.2.6.8 and 6.1.1.4'
S S 0.3331 0.5567 'International Tables Vol C Tables 4.2.6.8 and 6.1.1.4'
W W -5.4734 5.5774 'International Tables Vol C Tables 4.2.6.8 and 6.1.1.4'

loop_
_geom_angle_atom_site_label_1
_geom_angle_atom_site_label_2
_geom_angle_atom_site_label_3
_geom_angle
_geom_angle_site_symmetry_1
_geom_angle_site_symmetry_3
N1 W1 N1 179.8(2) 2_655 .
N1 W1 N5 85.35(14) 2_655 2_655
N1 W1 N5 94.71(14) . 2_655
N1 W1 N5 94.71(14) 2_655 .
N1 W1 N5 85.35(14) . .
N5 W1 N5 148.21(19) 2_655 .
N1 W1 N6 84.51(14) 2_655 .
N1 W1 N6 95.35(14) . .
N5 W1 N6 150.77(14) 2_655 .
N5 W1 N6 60.14(14) . .
N1 W1 N6 95.35(14) 2_655 2_655
N1 W1 N6 84.51(14) . 2_655
N5 W1 N6 60.14(14) 2_655 2_655
N5 W1 N6 150.77(14) . 2_655
N6 W1 N6 93.7(2) . 2_655
N4 W1A N4 177.95(19) 2_655 .
N4 W1A N2 85.64(14) 2_655 2_655
N4 W1A N2 94.88(14) . 2_655
N4 W1A N2 94.89(14) 2_655 .
N4 W1A N2 85.64(14) . .
N2 W1A N2 150.33(19) 2_655 .
N4 W1A N3 95.02(14) 2_655 2_655
N4 W1A N3 83.54(14) . 2_655
N2 W1A N3 60.29(14) 2_655 2_655
N2 W1A N3 148.57(14) . 2_655
N4 W1A N3 83.54(14) 2_655 .
N4 W1A N3 95.02(14) . .
N2 W1A N3 148.57(14) 2_655 .
N2 W1A N3 60.29(14) . .
N3 W1A N3 91.4(2) 2_655 .
O2 S1 O3 115.6(3) . .
O2 S1 O1 114.9(2) . .
O3 S1 O1 114.3(2) . .
O2 S1 C21 102.6(2) . .
O3 S1 C21 103.3(2) . .
O1 S1 C21 103.8(3) . .
C5 N1 C1 119.2(4) . .
C5 N1 W1 118.6(3) . .
C1 N1 W1 122.0(3) . .
C5 N2 C6 126.3(4) . .
C5 N2 W1A 133.3(3) . .
C6 N2 W1A 97.7(3) . .
C10 N3 C6 120.8(4) . .
C10 N3 W1A 141.4(3) . .
C6 N3 W1A 96.6(3) . .
C15 N4 C11 118.4(4) . .
C15 N4 W1A 118.1(3) . .
C11 N4 W1A 123.3(3) . .
C15 N5 C16 125.0(4) . .
C15 N5 W1 133.9(3) . .
C16 N5 W1 98.2(3) . .
C20 N6 C16 119.4(4) . .
C20 N6 W1 143.2(3) . .
C16 N6 W1 96.5(3) . .
C2 C1 N1 123.1(4) . .
C2 C1 H1 118.5 . .
N1 C1 H1 118.5 . .
C1 C2 C3 118.0(4) . .
C1 C2 H2 121.0 . .
C3 C2 H2 121.0 . .
C4 C3 C2 120.0(4) . .
C4 C3 H3 120.0 . .
C2 C3 H3 120.0 . .
C3 C4 C5 120.1(4) . .
C3 C4 H4 119.9 . .
C5 C4 H4 119.9 . .
N2 C5 N1 114.2(4) . .
N2 C5 C4 126.2(4) . .
N1 C5 C4 119.5(4) . .
N3 C6 N2 105.1(4) . .
N3 C6 C7 121.4(4) . .
N2 C6 C7 133.3(4) . .
C6 C7 C8 117.5(4) . .
C6 C7 H7 121.3 . .
C8 C7 H7 121.3 . .
C7 C8 C9 120.4(4) . .
C7 C8 H8 119.8 . .
C9 C8 H8 119.8 . .
C10 C9 C8 119.2(4) . .
C10 C9 H9 120.4 . .
C8 C9 H9 120.4 . .
N3 C10 C9 120.7(4) . .
N3 C10 H10 119.7 . .
C9 C10 H10 119.7 . .
C12 C11 N4 123.5(4) . .
C12 C11 H11 118.3 . .
N4 C11 H11 118.3 . .
C11 C12 C13 118.7(4) . .
C11 C12 H12 120.7 . .
C13 C12 H12 120.7 . .
C14 C13 C12 119.5(5) . .
C14 C13 H13 120.3 . .
C12 C13 H13 120.3 . .
C13 C14 C15 119.6(4) . .
C13 C14 H14 120.2 . .
C15 C14 H14 120.2 . .
N4 C15 N5 113.7(4) . .
N4 C15 C14 120.4(4) . .
N5 C15 C14 125.8(4) . .
N6 C16 N5 104.7(4) . .
N6 C16 C17 122.0(4) . .
N5 C16 C17 133.0(4) . .
C18 C17 C16 117.4(4) . .
C18 C17 H17 121.3 . .
C16 C17 H17 121.3 . .
C17 C18 C19 120.5(5) . .
C17 C18 H18 119.7 . .
C19 C18 H18 119.7 . .
C20 C19 C18 119.8(4) . .
C20 C19 H19 120.1 . .
C18 C19 H19 120.1 . .
N6 C20 C19 120.8(4) . .
N6 C20 H20 119.6 . .
C19 C20 H20 119.6 . .
F1 C21 F2 106.6(4) . .
F1 C21 F3 107.2(4) . .
F2 C21 F3 107.8(4) . .
F1 C21 S1 111.5(4) . .
F2 C21 S1 111.8(4) . .
F3 C21 S1 111.6(3) . .

loop_
_geom_bond_atom_site_label_1
_geom_bond_atom_site_label_2
_geom_bond_distance
_geom_bond_site_symmetry_2
W1 N1 2.138(3) 2_655
W1 N1 2.138(3) .
W1 N5 2.152(4) 2_655
W1 N5 2.152(4) .
W1 N6 2.198(4) .
W1 N6 2.198(4) 2_655
W1A N4 2.132(4) 2_655
W1A N4 2.132(4) .
W1A N2 2.151(3) 2_655
W1A N2 2.151(3) .
W1A N3 2.186(4) 2_655
W1A N3 2.186(4) .
S1 O2 1.432(4) .
S1 O3 1.435(4) .
S1 O1 1.437(4) .
S1 C21 1.829(5) .
F1 C21 1.330(6) .
F2 C21 1.331(6) .
F3 C21 1.334(6) .
N1 C5 1.364(6) .
N1 C1 1.364(6) .
N2 C5 1.363(6) .
N2 C6 1.379(6) .
N3 C10 1.336(6) .
N3 C6 1.364(6) .
N4 C15 1.360(6) .
N4 C11 1.361(6) .
N5 C15 1.368(6) .
N5 C16 1.381(6) .
N6 C20 1.350(6) .
N6 C16 1.371(6) .
C1 C2 1.362(6) .
C1 H1 0.9500 .
C2 C3 1.408(7) .
C2 H2 0.9500 .
C3 C4 1.360(6) .
C3 H3 0.9500 .
C4 C5 1.416(6) .
C4 H4 0.9500 .
C6 C7 1.383(7) .
C7 C8 1.392(6) .
C7 H7 0.9500 .
C8 C9 1.393(7) .
C8 H8 0.9500 .
C9 C10 1.373(7) .
C9 H9 0.9500 .
C10 H10 0.9500 .
C11 C12 1.352(7) .
C11 H11 0.9500 .
C12 C13 1.395(7) .
C12 H12 0.9500 .
C13 C14 1.374(7) .
C13 H13 0.9500 .
C14 C15 1.407(6) .
C14 H14 0.9500 .
C16 C17 1.391(7) .
C17 C18 1.382(6) .
C17 H17 0.9500 .
C18 C19 1.386(7) .
C18 H18 0.9500 .
C19 C20 1.374(7) .
C19 H19 0.9500 .
C20 H20 0.9500 .

loop_
_geom_torsion_atom_site_label_1
_geom_torsion_atom_site_label_2
_geom_torsion_atom_site_label_3
_geom_torsion_atom_site_label_4
_geom_torsion
_geom_torsion_site_symmetry_1
N1 W1 N1 C5 -162.2(5) 2_655
N5 W1 N1 C5 -56.4(3) 2_655
N5 W1 N1 C5 91.7(3) .
N6 W1 N1 C5 151.1(3) .
N6 W1 N1 C5 -115.7(3) 2_655
N1 W1 N1 C1 22.5(4) 2_655
N5 W1 N1 C1 128.4(4) 2_655
N5 W1 N1 C1 -83.5(4) .
N6 W1 N1 C1 -24.1(4) .
N6 W1 N1 C1 69.0(4) 2_655
N4 W1A N2 C5 122.1(4) 2_655
N4 W1A N2 C5 -59.9(4) .
N2 W1A N2 C5 32.4(4) 2_655
N3 W1A N2 C5 -129.9(4) 2_655
N3 W1A N2 C5 -158.2(5) .
N4 W1A N2 C6 -76.4(3) 2_655
N4 W1A N2 C6 101.6(3) .
N2 W1A N2 C6 -166.2(3) 2_655
N3 W1A N2 C6 31.5(4) 2_655
N3 W1A N2 C6 3.3(3) .
N4 W1A N3 C10 -70.6(5) 2_655
N4 W1A N3 C10 107.9(5) .
N2 W1A N3 C10 0.0(7) 2_655
N2 W1A N3 C10 -170.0(6) .
N3 W1A N3 C10 24.3(4) 2_655
N4 W1A N3 C6 96.1(3) 2_655
N4 W1A N3 C6 -85.4(3) .
N2 W1A N3 C6 166.7(3) 2_655
N2 W1A N3 C6 -3.3(3) .
N3 W1A N3 C6 -169.0(3) 2_655
N4 W1A N4 C15 -163.6(3) 2_655
N2 W1A N4 C15 -58.9(3) 2_655
N2 W1A N4 C15 91.4(3) .
N3 W1A N4 C15 -118.2(3) 2_655
N3 W1A N4 C15 151.0(3) .
N4 W1A N4 C11 20.4(3) 2_655
N2 W1A N4 C11 125.1(3) 2_655
N2 W1A N4 C11 -84.6(4) .
N3 W1A N4 C11 65.8(3) 2_655
N3 W1A N4 C11 -25.0(4) .
N1 W1 N5 C15 122.8(4) 2_655
N1 W1 N5 C15 -57.4(4) .
N5 W1 N5 C15 34.0(4) 2_655
N6 W1 N5 C15 -156.3(4) .
N6 W1 N5 C15 -127.4(4) 2_655
N1 W1 N5 C16 -76.6(3) 2_655
N1 W1 N5 C16 103.2(3) .
N5 W1 N5 C16 -165.4(3) 2_655
N6 W1 N5 C16 4.3(2) .
N6 W1 N5 C16 33.2(4) 2_655
N1 W1 N6 C20 -73.0(5) 2_655
N1 W1 N6 C20 106.8(5) .
N5 W1 N6 C20 -2.8(7) 2_655
N5 W1 N6 C20 -171.7(5) .
N6 W1 N6 C20 22.0(4) 2_655
N1 W1 N6 C16 94.3(3) 2_655
N1 W1 N6 C16 -85.8(3) .
N5 W1 N6 C16 164.5(3) 2_655
N5 W1 N6 C16 -4.3(2) .
N6 W1 N6 C16 -170.6(3) 2_655
C5 N1 C1 C2 1.6(7) .
W1 N1 C1 C2 176.8(4) .
N1 C1 C2 C3 0.4(7) .
C1 C2 C3 C4 -0.7(7) .
C2 C3 C4 C5 -0.9(7) .
C6 N2 C5 N1 175.6(4) .
W1A N2 C5 N1 -27.4(6) .
C6 N2 C5 C4 -8.1(7) .
W1A N2 C5 C4 148.9(4) .
C1 N1 C5 N2 173.4(4) .
W1 N1 C5 N2 -2.0(5) .
C1 N1 C5 C4 -3.2(7) .
W1 N1 C5 C4 -178.6(3) .
C3 C4 C5 N2 -173.2(5) .
C3 C4 C5 N1 2.9(7) .
C10 N3 C6 N2 175.0(4) .
W1A N3 C6 N2 4.6(4) .
C10 N3 C6 C7 0.0(7) .
W1A N3 C6 C7 -170.4(4) .
C5 N2 C6 N3 158.6(4) .
W1A N2 C6 N3 -4.7(4) .
C5 N2 C6 C7 -27.3(8) .
W1A N2 C6 C7 169.4(5) .
N3 C6 C7 C8 -0.5(7) .
N2 C6 C7 C8 -173.9(5) .
C6 C7 C8 C9 0.1(7) .
C7 C8 C9 C10 0.9(7) .
C6 N3 C10 C9 1.0(7) .
W1A N3 C10 C9 165.6(4) .
C8 C9 C10 N3 -1.4(7) .
C15 N4 C11 C12 0.3(7) .
W1A N4 C11 C12 176.3(4) .
N4 C11 C12 C13 -0.2(7) .
C11 C12 C13 C14 0.2(7) .
C12 C13 C14 C15 -0.2(7) .
C11 N4 C15 N5 176.5(4) .
W1A N4 C15 N5 0.3(5) .
C11 N4 C15 C14 -0.3(6) .
W1A N4 C15 C14 -176.5(3) .
C16 N5 C15 N4 173.2(4) .
W1 N5 C15 N4 -30.5(6) .
C16 N5 C15 C14 -10.2(7) .
W1 N5 C15 C14 146.1(4) .
C13 C14 C15 N4 0.2(7) .
C13 C14 C15 N5 -176.1(4) .
C20 N6 C16 N5 177.4(4) .
W1 N6 C16 N5 6.0(3) .
C20 N6 C16 C17 2.6(6) .
W1 N6 C16 C17 -168.8(4) .
C15 N5 C16 N6 156.8(4) .
W1 N5 C16 N6 -6.2(3) .
C15 N5 C16 C17 -29.2(7) .
W1 N5 C16 C17 167.8(4) .
N6 C16 C17 C18 -3.3(6) .
N5 C16 C17 C18 -176.4(4) .
C16 C17 C18 C19 1.3(7) .
C17 C18 C19 C20 1.4(7) .
C16 N6 C20 C19 0.2(6) .
W1 N6 C20 C19 165.8(4) .
C18 C19 C20 N6 -2.2(7) .
O2 S1 C21 F1 -50.3(4) .
O3 S1 C21 F1 -170.8(4) .
O1 S1 C21 F1 69.6(4) .
O2 S1 C21 F2 -169.6(4) .
O3 S1 C21 F2 69.9(4) .
O1 S1 C21 F2 -49.7(4) .
O2 S1 C21 F3 69.6(4) .
O3 S1 C21 F3 -50.9(4) .
O1 S1 C21 F3 -170.5(3) .
